data_7033394
loop_
_publ_author_name
'Man, Shanshan'
'Wang, Zenglong'
'Zhao, Boya'
'Liu, Lei'
'Dong, Jinxiang'

_publ_section_title
;
 Ionothermal synthesis and crystal structures of novel aluminum phosphates
 with in situ generated templates.
;
_journal_issue 5
_journal_name_full 'Dalton transactions (Cambridge, England : 2003)'
_journal_page_first 2294
_journal_page_last 2298
_journal_paper_doi 10.1039/c4dt03233k
_journal_volume 44
_journal_year 2015
_chemical_formula_sum 'C5 H18 Al2 N2 O10 P2'
_chemical_formula_weight 382.11
_chemical_name_systematic
; 
 ? 
;
_space_group_IT_number 15
_symmetry_cell_setting monoclinic
_symmetry_space_group_name_Hall '-C 2yc'
_symmetry_space_group_name_H-M 'C 1 2/c 1'
_atom_sites_solution_hydrogens geom
_atom_sites_solution_primary direct
_atom_sites_solution_secondary difmap
_audit_creation_method SHELXL-97
_audit_update_record
;
2013-11-28 deposited with the CCDC.
2014-12-11 downloaded from the CCDC.
;
_cell_angle_alpha 90.00
_cell_angle_beta 100.048(2)
_cell_angle_gamma 90.00
_cell_formula_units_Z 4
_cell_length_a 15.5986(13)
_cell_length_b 9.6662(7)
_cell_length_c 10.0576(9)
_cell_measurement_reflns_used 2761
_cell_measurement_temperature 298(2)
_cell_measurement_theta_max 28.142
_cell_measurement_theta_min 2.652
_cell_volume 1493.2(2)
_computing_cell_refinement 'Bruker SMART'
_computing_data_collection 'Bruker SMART'
_computing_data_reduction 'Bruker SAINT'
_computing_molecular_graphics 'Bruker SHELXTL'
_computing_publication_material 'Bruker SHELXTL'
_computing_structure_refinement 'SHELXL-97 (Sheldrick, 1997)'
_computing_structure_solution 'SHELXS-97 (Sheldrick, 1990)'
_diffrn_ambient_temperature 298(2)
_diffrn_measured_fraction_theta_full 0.989
_diffrn_measured_fraction_theta_max 0.989
_diffrn_measurement_device_type 'CCD area detector'
_diffrn_measurement_method 'phi and omega scans'
_diffrn_radiation_monochromator graphite
_diffrn_radiation_source 'fine-focus sealed tube'
_diffrn_radiation_type MoK\a
_diffrn_radiation_wavelength 0.71073
_diffrn_reflns_av_R_equivalents 0.0464
_diffrn_reflns_av_sigmaI/netI 0.0379
_diffrn_reflns_limit_h_max 18
_diffrn_reflns_limit_h_min -18
_diffrn_reflns_limit_k_max 11
_diffrn_reflns_limit_k_min -11
_diffrn_reflns_limit_l_max 7
_diffrn_reflns_limit_l_min -11
_diffrn_reflns_number 3621
_diffrn_reflns_theta_full 25.02
_diffrn_reflns_theta_max 25.02
_diffrn_reflns_theta_min 2.65
_exptl_absorpt_coefficient_mu 0.458
_exptl_absorpt_correction_T_max 0.8487
_exptl_absorpt_correction_T_min 0.8032
_exptl_absorpt_correction_type multi-scan
_exptl_absorpt_process_details sadabs
_exptl_crystal_density_diffrn 1.700
_exptl_crystal_density_method 'not measured'
_exptl_crystal_F_000 792
_exptl_crystal_size_max 0.50
_exptl_crystal_size_mid 0.38
_exptl_crystal_size_min 0.37
_refine_diff_density_max 0.493
_refine_diff_density_min -0.636
_refine_diff_density_rms 0.077
_refine_ls_extinction_coef 0.0086(12)
_refine_ls_extinction_expression Fc^*^=kFc[1+0.001xFc^2^\l^3^/sin(2\q)]^-1/4^
_refine_ls_extinction_method SHELXL
_refine_ls_goodness_of_fit_ref 1.066
_refine_ls_hydrogen_treatment mixed
_refine_ls_matrix_type full
_refine_ls_number_parameters 98
_refine_ls_number_reflns 1301
_refine_ls_number_restraints 0
_refine_ls_restrained_S_all 1.066
_refine_ls_R_factor_all 0.0457
_refine_ls_R_factor_gt 0.0409
_refine_ls_shift/su_max 0.000
_refine_ls_shift/su_mean 0.000
_refine_ls_structure_factor_coef Fsqd
_refine_ls_weighting_details 'calc w=1/[\s^2^(Fo^2^)+(0.0561P)^2^+5.3182P] where P=(Fo^2^+2Fc^2^)/3'
_refine_ls_weighting_scheme calc
_refine_ls_wR_factor_gt 0.1164
_refine_ls_wR_factor_ref 0.1208
_reflns_number_gt 1150
_reflns_number_total 1301
_reflns_threshold_expression >2sigma(I)
_cod_data_source_file c4dt03233k2.cif
_cod_data_source_block 130723b
_cod_depositor_comments
;
The following automatic conversions were performed:

'_symmetry_cell_setting' value 'Monoclinic' changed to 'monoclinic'
according to
/usr/data/users/saulius/crontab/automatic-downloads/rss-feeds/RSC/lib/dictionaries/cif_core.dic
dictionary named 'cif_core.dic' version 2.4.2 from 2011-04-26.

Automatic conversion script
Id: cif_fix_values 2935 2014-11-11 08:27:57Z andrius 

 Adding full bibliography for 7033393--7033394.cif.
;
_cod_original_sg_symbol_H-M C2/c
_cod_database_code 7033394

loop_
_symmetry_equiv_pos_as_xyz
'x, y, z'
'-x, y, -z+1/2'
'x+1/2, y+1/2, z'
'-x+1/2, y+1/2, -z+1/2'
'-x, -y, -z'
'x, -y, z-1/2'
'-x+1/2, -y+1/2, -z'
'x+1/2, -y+1/2, z-1/2'

loop_
_atom_site_label
_atom_site_type_symbol
_atom_site_fract_x
_atom_site_fract_y
_atom_site_fract_z
_atom_site_U_iso_or_equiv
_atom_site_adp_type
_atom_site_occupancy
_atom_site_symmetry_multiplicity
_atom_site_calc_flag
_atom_site_refinement_flags
Al1 Al 0.28613(6) 0.37573(9) 0.34771(8) 0.0214(3) Uani 1 1 d .
N1 N 0.03913(18) 0.3009(3) 0.0232(3) 0.0342(7) Uani 1 1 d .
H1A H 0.0666 0.3804 0.0509 0.041 Uiso 1 1 calc R
H1B H -0.0144 0.3228 -0.0210 0.041 Uiso 1 1 calc R
O1 O 0.25769(14) 0.2017(2) 0.3368(2) 0.0281(5) Uani 1 1 d .
O2 O 0.24896(17) -0.0528(2) 0.3080(2) 0.0382(7) Uani 1 1 d .
O3 O 0.38966(16) 0.0539(3) 0.4103(3) 0.0522(8) Uani 1 1 d .
O4 O 0.2649(2) 0.0434(2) 0.5342(2) 0.0473(8) Uani 1 1 d .
O5 O 0.39313(14) 0.3936(3) 0.3888(3) 0.0436(7) Uani 1 1 d .
H5 H 0.4120 0.3113 0.4018 0.052 Uiso 1 1 d R
P1 P 0.29300(5) 0.06300(7) 0.39783(7) 0.0215(3) Uani 1 1 d .
C1 C 0.0302(3) 0.2177(4) 0.1432(4) 0.0414(9) Uani 1 1 d .
H1C H 0.0858 0.1760 0.1800 0.050 Uiso 1 1 calc R
H1D H -0.0114 0.1438 0.1169 0.050 Uiso 1 1 calc R
C2 C 0.0000 0.3058(5) 0.2500 0.0403(12) Uani 1 2 d S
H2A H -0.0474 0.3647 0.2081 0.048 Uiso 0.50 1 calc PR
H2B H 0.0474 0.3647 0.2919 0.048 Uiso 0.50 1 calc PR
C3 C 0.0876(3) 0.2309(5) -0.0727(5) 0.0551(11) Uani 1 1 d .
H3A H 0.1450 0.2075 -0.0269 0.083 Uiso 1 1 calc R
H3B H 0.0917 0.2919 -0.1467 0.083 Uiso 1 1 calc R
H3C H 0.0574 0.1481 -0.1064 0.083 Uiso 1 1 calc R

loop_
_atom_site_aniso_label
_atom_site_aniso_U_11
_atom_site_aniso_U_22
_atom_site_aniso_U_33
_atom_site_aniso_U_23
_atom_site_aniso_U_13
_atom_site_aniso_U_12
Al1 0.0261(5) 0.0191(5) 0.0177(5) 0.0017(3) -0.0002(3) 0.0000(3)
N1 0.0258(14) 0.0322(15) 0.0425(17) -0.0066(12) 0.0003(12) -0.0022(11)
O1 0.0335(12) 0.0200(11) 0.0280(12) 0.0023(8) -0.0026(9) 0.0003(9)
O2 0.0668(18) 0.0260(12) 0.0220(12) -0.0067(9) 0.0084(11) -0.0124(11)
O3 0.0298(14) 0.0329(14) 0.090(2) 0.0086(13) 0.0004(14) 0.0055(11)
O4 0.092(2) 0.0307(13) 0.0229(13) -0.0002(9) 0.0213(13) 0.0082(13)
O5 0.0172(11) 0.0328(13) 0.0738(19) 0.0047(12) -0.0116(11) -0.0065(9)
P1 0.0292(5) 0.0168(5) 0.0176(4) -0.0014(3) 0.0016(3) 0.0015(3)
C1 0.046(2) 0.0316(18) 0.043(2) -0.0023(15) -0.0024(16) 0.0034(15)
C2 0.045(3) 0.034(3) 0.041(3) 0.000 0.004(2) 0.000
C3 0.048(2) 0.055(3) 0.066(3) -0.015(2) 0.021(2) 0.000(2)

loop_
_atom_type_symbol
_atom_type_description
_atom_type_scat_dispersion_real
_atom_type_scat_dispersion_imag
_atom_type_scat_source
C C 0.0033 0.0016 'International Tables Vol C Tables 4.2.6.8 and 6.1.1.4'
H H 0.0000 0.0000 'International Tables Vol C Tables 4.2.6.8 and 6.1.1.4'
O O 0.0106 0.0060 'International Tables Vol C Tables 4.2.6.8 and 6.1.1.4'
N N 0.0061 0.0033 'International Tables Vol C Tables 4.2.6.8 and 6.1.1.4'
P P 0.1023 0.0942 'International Tables Vol C Tables 4.2.6.8 and 6.1.1.4'
Al Al 0.0645 0.0514 'International Tables Vol C Tables 4.2.6.8 and 6.1.1.4'

loop_
_geom_angle_atom_site_label_1
_geom_angle_atom_site_label_2
_geom_angle_atom_site_label_3
_geom_angle
_geom_angle_site_symmetry_1
_geom_angle_site_symmetry_3
O5 Al1 O2 109.48(14) . 4
O5 Al1 O4 110.28(15) . 7_556
O2 Al1 O4 109.51(12) 4 7_556
O5 Al1 O1 110.56(12) . .
O2 Al1 O1 107.20(11) 4 .
O4 Al1 O1 109.74(12) 7_556 .
O5 Al1 H5 23.8 . .
O2 Al1 H5 120.4 4 .
O4 Al1 H5 119.5 7_556 .
O1 Al1 H5 86.8 . .
C1 N1 C3 114.4(3) . .
C1 N1 H1A 108.7 . .
C3 N1 H1A 108.7 . .
C1 N1 H1B 108.7 . .
C3 N1 H1B 108.7 . .
H1A N1 H1B 107.6 . .
P1 O1 Al1 138.57(14) . .
P1 O2 Al1 151.37(16) . 4_545
P1 O4 Al1 143.36(17) . 7_556
Al1 O5 H5 104.4 . .
O3 P1 O4 111.21(17) . .
O3 P1 O2 110.50(16) . .
O4 P1 O2 105.79(14) . .
O3 P1 O1 111.80(14) . .
O4 P1 O1 109.20(13) . .
O2 P1 O1 108.11(13) . .
N1 C1 C2 111.1(3) . .
N1 C1 H1C 109.4 . .
C2 C1 H1C 109.4 . .
N1 C1 H1D 109.4 . .
C2 C1 H1D 109.4 . .
H1C C1 H1D 108.0 . .
C1 C2 C1 111.3(4) . 2
C1 C2 H2A 109.4 . .
C1 C2 H2A 109.4 2 .
C1 C2 H2B 109.4 . .
C1 C2 H2B 109.4 2 .
H2A C2 H2B 108.0 . .
N1 C3 H3A 109.5 . .
N1 C3 H3B 109.5 . .
H3A C3 H3B 109.5 . .
N1 C3 H3C 109.5 . .
H3A C3 H3C 109.5 . .
H3B C3 H3C 109.5 . .

loop_
_geom_bond_atom_site_label_1
_geom_bond_atom_site_label_2
_geom_bond_distance
_geom_bond_site_symmetry_2
Al1 O5 1.657(2) .
Al1 O2 1.712(2) 4
Al1 O4 1.728(3) 7_556
Al1 O1 1.738(2) .
Al1 H5 2.0415 .
N1 C1 1.477(5) .
N1 C3 1.488(5) .
N1 H1A 0.9000 .
N1 H1B 0.9000 .
O1 P1 1.536(2) .
O2 P1 1.525(2) .
O2 Al1 1.712(2) 4_545
O3 P1 1.494(3) .
O4 P1 1.522(3) .
O4 Al1 1.728(3) 7_556
O5 H5 0.8499 .
C1 C2 1.509(5) .
C1 H1C 0.9700 .
C1 H1D 0.9700 .
C2 C1 1.509(5) 2
C2 H2A 0.9700 .
C2 H2B 0.9700 .
C3 H3A 0.9600 .
C3 H3B 0.9600 .
C3 H3C 0.9600 .

loop_
_geom_torsion_atom_site_label_1
_geom_torsion_atom_site_label_2
_geom_torsion_atom_site_label_3
_geom_torsion_atom_site_label_4
_geom_torsion
_geom_torsion_site_symmetry_1
_geom_torsion_site_symmetry_4
O5 Al1 O1 P1 27.9(3) . .
O2 Al1 O1 P1 147.2(2) 4 .
O4 Al1 O1 P1 -94.0(2) 7_556 .
Al1 O4 P1 O3 117.7(3) 7_556 .
Al1 O4 P1 O2 -122.3(3) 7_556 .
Al1 O4 P1 O1 -6.2(4) 7_556 .
Al1 O2 P1 O3 -77.4(4) 4_545 .
Al1 O2 P1 O4 162.1(4) 4_545 .
Al1 O2 P1 O1 45.2(4) 4_545 .
Al1 O1 P1 O3 -40.2(3) . .
Al1 O1 P1 O4 83.3(3) . .
Al1 O1 P1 O2 -162.0(2) . .
C3 N1 C1 C2 166.5(3) . .
N1 C1 C2 C1 166.1(3) . 2
